data_4116614
loop_
_publ_author_name
'Kee-Chan Kim'
'Michael T. Pope'
'Gennaro J. Gama'
'Michael H. Dickman'

_publ_section_title
;
 Slow Proton Exchange in Aqueous Solution. Consequences of Protonation and
 Hydration within the Central Cavity of Preyssler Anion Derivatives,
 [|M(H2O)|@P5W30O110]n-
;
_journal_name_full 'Journal of the American Chemical Society'
_journal_page_first 11164
_journal_page_last 11170
_journal_paper_doi 10.1021/ja992105b
_journal_volume 121
_journal_year 1999
_chemical_formula_sum 'H69 K5 O141 P5 W30 Y'
_chemical_formula_weight 8280.31
_chemical_name_systematic
; 
 ? 
;
_space_group_IT_number 15
_symmetry_cell_setting monoclinic
_symmetry_space_group_name_Hall '-C 2yc'
_symmetry_space_group_name_H-M 'C 1 2/c 1'
_atom_sites_solution_hydrogens geom
_atom_sites_solution_primary direct
_atom_sites_solution_secondary difmap
_audit_creation_method SHELXL-97
_cell_angle_alpha 90.00
_cell_angle_beta 109.3110(10)
_cell_angle_gamma 90.00
_cell_formula_units_Z 4
_cell_length_a 17.6012(8)
_cell_length_b 28.1222(13)
_cell_length_c 24.6158(11)
_cell_measurement_reflns_used 8192
_cell_measurement_temperature 173(2)
_cell_measurement_theta_max 28.32
_cell_measurement_theta_min 1.42
_cell_volume 11498.9(9)
_computing_cell_refinement 'SAINT (Siemens, 1996)'
_computing_data_collection 'SMART (Siemens, 1996)'
_computing_data_reduction 'SAINT (Siemens, 1996)'
_computing_molecular_graphics 'Bruker SHELXTL'
_computing_publication_material 'Bruker SHELXTL'
_computing_structure_refinement 'SHELXL-97 (Sheldrick, 1997)'
_computing_structure_solution 'SHELXS-97 (Sheldrick, 1990)'
_diffrn_ambient_temperature 173(2)
_diffrn_measured_fraction_theta_full 0.963
_diffrn_measured_fraction_theta_max 0.963
_diffrn_measurement_device_type 'CCD area detector'
_diffrn_measurement_method '\w scans'
_diffrn_radiation_monochromator graphite
_diffrn_radiation_source 'normal-focus sealed tube'
_diffrn_radiation_type MoK\a
_diffrn_radiation_wavelength 0.71073
_diffrn_reflns_av_R_equivalents 0.0631
_diffrn_reflns_av_sigmaI/netI 0.0720
_diffrn_reflns_limit_h_max 23
_diffrn_reflns_limit_h_min -22
_diffrn_reflns_limit_k_max 30
_diffrn_reflns_limit_k_min -37
_diffrn_reflns_limit_l_max 27
_diffrn_reflns_limit_l_min -32
_diffrn_reflns_number 38424
_diffrn_reflns_theta_full 28.32
_diffrn_reflns_theta_max 28.32
_diffrn_reflns_theta_min 1.42
_diffrn_standards_decay_% none
_exptl_absorpt_coefficient_mu 30.759
_exptl_absorpt_correction_T_max 0.152522
_exptl_absorpt_correction_T_min 0.067323
_exptl_absorpt_correction_type multi-scan
_exptl_absorpt_process_details 'empirical (Blessing, 1995)'
_exptl_crystal_colour COLORLESS
_exptl_crystal_density_diffrn 4.783
_exptl_crystal_description BLOCK
_exptl_crystal_F_000 14504
_exptl_crystal_size_max 0.10
_exptl_crystal_size_mid 0.15
_exptl_crystal_size_min 0.20
_refine_diff_density_max 4.123
_refine_diff_density_min -5.950
_refine_diff_density_rms 0.682
_refine_ls_extinction_method none
_refine_ls_goodness_of_fit_ref 1.266
_refine_ls_hydrogen_treatment mixed
_refine_ls_matrix_type full
_refine_ls_number_parameters 484
_refine_ls_number_reflns 13809
_refine_ls_number_restraints 0
_refine_ls_restrained_S_all 1.266
_refine_ls_R_factor_all 0.1041
_refine_ls_R_factor_gt 0.0843
_refine_ls_shift/su_max 0.000
_refine_ls_shift/su_mean 0.000
_refine_ls_structure_factor_coef Fsqd
_refine_ls_weighting_details 'calc w=1/[\s^2^(Fo^2^)+(0.0274P)^2^+3393.0000P] where P=(Fo^2^+2Fc^2^)/3'
_refine_ls_weighting_scheme calc
_refine_ls_wR_factor_gt 0.1719
_refine_ls_wR_factor_ref 0.1837
_reflns_number_gt 11374
_reflns_number_total 13809
_reflns_threshold_expression >2sigma(I)
_cod_data_source_file ja992105b_s4.cif
_cod_data_source_block hyp
_cod_database_code 4116614

loop_
_symmetry_equiv_pos_as_xyz
'x, y, z'
'-x, y, -z+1/2'
'x+1/2, y+1/2, z'
'-x+1/2, y+1/2, -z+1/2'
'-x, -y, -z'
'x, -y, z-1/2'
'-x+1/2, -y+1/2, -z'
'x+1/2, -y+1/2, z-1/2'

loop_
_atom_site_label
_atom_site_type_symbol
_atom_site_fract_x
_atom_site_fract_y
_atom_site_fract_z
_atom_site_U_iso_or_equiv
_atom_site_adp_type
_atom_site_occupancy
_atom_site_symmetry_multiplicity
_atom_site_calc_flag
_atom_site_refinement_flags
W1 W 0.54723(8) 0.34235(4) 0.66357(5) 0.0201(2) Uani 1 1 d .
W2 W 0.35304(8) 0.34450(4) 0.69583(5) 0.0229(3) Uani 1 1 d .
W3 W 0.19817(8) 0.26585(4) 0.72470(5) 0.0241(3) Uani 1 1 d .
W4 W 0.13597(6) 0.13984(5) 0.73563(5) 0.0225(3) Uani 1 1 d .
W5 W 0.19265(7) 0.01170(5) 0.72328(5) 0.0209(2) Uani 1 1 d .
W6 W 0.34590(8) -0.06874(4) 0.69712(5) 0.0211(2) Uani 1 1 d .
W7 W 0.45728(7) -0.06978(4) 0.83498(5) 0.0195(2) Uani 1 1 d .
W8 W 0.29945(6) 0.00704(4) 0.86292(5) 0.0170(2) Uani 1 1 d .
W9 W 0.24033(6) 0.13512(4) 0.87494(5) 0.0169(2) Uani 1 1 d .
W10 W 0.29776(7) 0.26241(4) 0.86497(5) 0.0193(2) Uani 1 1 d .
W11 W 0.39119(6) 0.25083(3) 0.60442(4) 0.01167(19) Uani 1 1 d .
W12 W 0.23922(6) 0.17157(3) 0.63404(4) 0.0114(2) Uani 1 1 d .
W13 W 0.29826(6) 0.04548(3) 0.62244(4) 0.01048(19) Uani 1 1 d .
W14 W 0.50987(6) 0.04503(3) 0.91121(4) 0.0114(2) Uani 1 1 d .
W15 W 0.45326(6) 0.17171(4) 0.92126(4) 0.0110(2) Uani 1 1 d .
Y1 Y 0.4438(3) 0.13409(19) 0.6744(2) 0.0148(9) Uani 0.50 1 d P
P1 P 0.5000 0.2585(3) 0.7500 0.0123(17) Uiso 1 2 d S
P2 P 0.3334(4) 0.1741(2) 0.7800(3) 0.0100(12) Uiso 1 1 d .
P3 P 0.3961(4) 0.0382(2) 0.7682(3) 0.0068(11) Uiso 1 1 d .
K1 K 0.3553(4) -0.1088(2) 0.9425(3) 0.0242(13) Uani 1 1 d .
K2 K 0.5023(9) 0.2151(6) 1.0913(6) 0.037(4) Uani 0.50 1 d P
K3 K 0.1358(13) 0.3435(7) 0.9355(9) 0.040(5) Uani 0.40 1 d P
K4 K 0.0386(9) -0.0454(5) 0.7779(8) 0.031(4) Uani 0.45 1 d P
K5 K 0.071(3) -0.0247(17) 0.825(2) 0.050(12) Uani 0.20 1 d P
O1Y O 0.516(2) 0.1373(12) 0.7704(13) 0.009(6) Uiso 0.50 1 d P
O1P1 O 0.4614(10) 0.2274(6) 0.6985(7) 0.010(3) Uiso 1 1 d .
O2P1 O 0.5626(10) 0.2907(6) 0.7387(7) 0.008(3) Uiso 1 1 d .
O1P2 O 0.3349(11) 0.1648(6) 0.7180(7) 0.013(3) Uiso 1 1 d .
O2P2 O 0.3082(11) 0.2275(6) 0.7867(8) 0.014(4) Uiso 1 1 d .
O3P2 O 0.2678(10) 0.1432(6) 0.7899(7) 0.011(3) Uiso 1 1 d .
O4P2 O 0.4150(10) 0.1654(6) 0.8257(7) 0.013(3) Uiso 1 1 d .
O1P3 O 0.3843(10) 0.0639(6) 0.7116(7) 0.011(3) Uiso 1 1 d .
O2P3 O 0.3155(11) 0.0375(6) 0.7820(8) 0.014(4) Uiso 1 1 d .
O3P3 O 0.4196(10) -0.0138(6) 0.7650(7) 0.008(3) Uiso 1 1 d .
O4P3 O 0.4612(10) 0.0626(6) 0.8156(7) 0.012(3) Uiso 1 1 d .
O1A O 0.5378(13) 0.3865(8) 0.6140(9) 0.027(5) Uiso 1 1 d .
O1B O 0.4517(14) 0.3602(8) 0.6846(10) 0.031(5) Uiso 1 1 d .
O1C O 0.6121(12) 0.3753(7) 0.7309(9) 0.023(4) Uiso 1 1 d .
O1D O 0.4776(10) 0.2938(6) 0.6197(7) 0.011(3) Uiso 1 1 d .
O2A O 0.2927(13) 0.3870(8) 0.6537(9) 0.027(5) Uiso 1 1 d .
O2B O 0.2711(12) 0.3121(7) 0.7177(8) 0.020(4) Uiso 1 1 d .
O2D O 0.3428(11) 0.2943(6) 0.6423(8) 0.015(4) Uiso 1 1 d .
O3A O 0.1089(12) 0.2938(7) 0.6883(9) 0.024(4) Uiso 1 1 d .
O3B O 0.1458(12) 0.2073(7) 0.7369(9) 0.023(4) Uiso 1 1 d .
O3C O 0.2069(11) 0.2855(7) 0.8019(8) 0.017(4) Uiso 1 1 d .
O3D O 0.2172(11) 0.2296(6) 0.6650(8) 0.014(4) Uiso 1 1 d .
O4A O 0.0350(13) 0.1356(8) 0.7016(9) 0.029(5) Uiso 1 1 d .
O4B O 0.1550(12) 0.0719(7) 0.7390(8) 0.019(4) Uiso 1 1 d .
O4C O 0.1380(11) 0.1355(6) 0.8133(8) 0.015(4) Uiso 1 1 d .
O4D O 0.1752(10) 0.1412(6) 0.6731(7) 0.012(3) Uiso 1 1 d .
O5A O 0.1016(12) -0.0137(7) 0.6873(8) 0.021(4) Uiso 1 1 d .
O5B O 0.2597(11) -0.0425(7) 0.7167(8) 0.017(4) Uiso 1 1 d .
O5C O 0.2041(11) -0.0089(6) 0.8001(7) 0.013(4) Uiso 1 1 d .
O5D O 0.2227(11) 0.0374(6) 0.6628(7) 0.013(4) Uiso 1 1 d .
O6A O 0.2989(12) -0.1149(7) 0.6520(9) 0.023(4) Uiso 1 1 d .
O6B O 0.4499(11) -0.0783(6) 0.6848(7) 0.014(4) Uiso 1 1 d .
O6C O 0.3890(10) -0.1024(6) 0.7674(7) 0.012(3) Uiso 1 1 d .
O6D O 0.3321(10) -0.0173(6) 0.6434(7) 0.013(3) Uiso 1 1 d .
O7A O 0.4707(12) -0.1143(7) 0.8846(8) 0.019(4) Uiso 1 1 d .
O7B O 0.3610(11) -0.0433(6) 0.8496(8) 0.016(4) Uiso 1 1 d .
O7D O 0.5103(11) -0.0184(7) 0.8844(8) 0.017(4) Uiso 1 1 d .
O8A O 0.2741(11) -0.0177(7) 0.9174(8) 0.018(4) Uiso 1 1 d .
O8B O 0.2475(12) 0.0687(7) 0.8655(8) 0.020(4) Uiso 1 1 d .
O8D O 0.3999(10) 0.0383(6) 0.9032(7) 0.010(3) Uiso 1 1 d .
O9A O 0.2063(12) 0.1349(7) 0.9323(8) 0.020(4) Uiso 1 1 d .
O9B O 0.2412(11) 0.2061(7) 0.8708(8) 0.019(4) Uiso 1 1 d .
O9D O 0.3523(10) 0.1412(6) 0.9110(7) 0.012(3) Uiso 1 1 d .
O10A O 0.2816(12) 0.2947(7) 0.9206(8) 0.020(4) Uiso 1 1 d .
O10B O 0.6369(11) 0.3106(7) 0.6559(8) 0.017(4) Uiso 1 1 d .
O10D O 0.3920(11) 0.2303(6) 0.9043(7) 0.013(4) Uiso 1 1 d .
O11A O 0.3395(12) 0.2673(7) 0.5355(8) 0.019(4) Uiso 1 1 d .
O11E O 0.3224(12) 0.2019(7) 0.6132(8) 0.019(4) Uiso 1 1 d .
O12A O 0.1654(12) 0.1736(7) 0.5665(8) 0.019(4) Uiso 1 1 d .
O12E O 0.2876(12) 0.1135(7) 0.6252(8) 0.019(4) Uiso 1 1 d .
O13A O 0.2335(12) 0.0344(7) 0.5541(8) 0.018(4) Uiso 1 1 d .
O13E O 0.6070(11) 0.0590(6) 0.8950(8) 0.015(4) Uiso 1 1 d .
O14A O 0.5512(13) 0.0358(7) 0.9840(9) 0.024(4) Uiso 1 1 d .
O14E O 0.5015(12) 0.1135(7) 0.9142(9) 0.023(4) Uiso 1 1 d .
O15A O 0.4846(13) 0.1746(8) 0.9957(9) 0.028(5) Uiso 1 1 d .
O15E O 0.5403(11) 0.2029(7) 0.9103(8) 0.016(4) Uiso 1 1 d .
O1W O -0.052(2) 0.2218(13) 0.6533(16) 0.074(10) Uiso 1 1 d .
O2W O 0.059(2) 0.0817(12) 0.5886(15) 0.068(9) Uiso 1 1 d .
O3W O 0.046(2) 0.3112(15) 0.7889(18) 0.088(12) Uiso 1 1 d .
O4W O -0.060(3) 0.0581(17) 0.643(2) 0.106(15) Uiso 1 1 d .
O5W O 0.010(3) 0.2116(16) 0.5055(19) 0.095(13) Uiso 1 1 d .
O6W O 0.628(2) -0.0685(12) 0.9850(14) 0.064(9) Uiso 1 1 d .
O7W O 0.108(2) -0.0613(13) 0.9145(16) 0.077(10) Uiso 1 1 d .
O8W O 0.346(3) 0.2497(17) 1.032(2) 0.107(15) Uiso 1 1 d .
O9W O 0.629(4) 0.449(3) 0.577(3) 0.17(3) Uiso 1 1 d .
O10W O 0.349(4) 0.384(2) 0.957(3) 0.16(2) Uiso 1 1 d .
O11W O 0.062(5) 0.142(3) 0.972(4) 0.21(3) Uiso 1 1 d .
O12W O 0.1921(13) 0.0374(7) 0.9757(9) 0.025(4) Uiso 1 1 d .
O13W O 0.058(4) -0.014(3) 0.548(3) 0.18(3) Uiso 1 1 d .
O14W O 0.6595(15) 0.2076(9) 1.0620(10) 0.035(5) Uiso 1 1 d .
O15W O 0.2212(17) -0.1271(10) 0.9779(12) 0.050(7) Uiso 1 1 d .

loop_
_atom_site_aniso_label
_atom_site_aniso_U_11
_atom_site_aniso_U_22
_atom_site_aniso_U_33
_atom_site_aniso_U_23
_atom_site_aniso_U_13
_atom_site_aniso_U_12
W1 0.0370(7) 0.0073(5) 0.0168(5) 0.0022(4) 0.0102(5) -0.0032(4)
W2 0.0371(7) 0.0134(5) 0.0180(5) 0.0016(4) 0.0088(5) 0.0176(5)
W3 0.0252(6) 0.0252(6) 0.0206(6) -0.0004(5) 0.0061(5) 0.0208(5)
W4 0.0059(5) 0.0418(7) 0.0202(5) -0.0004(5) 0.0049(4) -0.0012(5)
W5 0.0107(5) 0.0342(6) 0.0184(5) -0.0019(5) 0.0054(4) -0.0133(4)
W6 0.0290(6) 0.0071(5) 0.0243(6) -0.0019(4) 0.0049(5) -0.0099(4)
W7 0.0286(6) 0.0056(4) 0.0229(6) 0.0037(4) 0.0068(5) 0.0012(4)
W8 0.0132(5) 0.0198(5) 0.0194(5) 0.0047(4) 0.0074(4) -0.0069(4)
W9 0.0092(5) 0.0256(6) 0.0186(5) 0.0028(4) 0.0082(4) -0.0023(4)
W10 0.0250(6) 0.0150(5) 0.0202(5) -0.0015(4) 0.0105(5) 0.0096(4)
W11 0.0142(5) 0.0098(4) 0.0121(4) 0.0005(4) 0.0058(4) 0.0043(4)
W12 0.0094(4) 0.0099(4) 0.0136(5) 0.0003(3) 0.0021(4) 0.0044(4)
W13 0.0074(4) 0.0082(4) 0.0160(5) -0.0022(3) 0.0041(4) -0.0005(3)
W14 0.0087(4) 0.0089(4) 0.0175(5) 0.0041(4) 0.0056(4) -0.0009(3)
W15 0.0103(5) 0.0108(4) 0.0130(4) 0.0018(3) 0.0053(4) -0.0017(4)
Y1 0.012(2) 0.018(2) 0.014(2) -0.0013(19) 0.0025(18) 0.0004(19)
K1 0.023(3) 0.021(3) 0.028(3) 0.003(2) 0.009(3) -0.009(2)
K2 0.036(8) 0.040(8) 0.026(7) -0.021(6) -0.003(6) 0.023(7)
K3 0.050(12) 0.035(10) 0.051(12) 0.018(9) 0.036(10) 0.015(9)
K4 0.029(8) 0.016(7) 0.058(11) 0.014(7) 0.030(8) 0.015(6)
K5 0.04(2) 0.05(3) 0.07(3) 0.02(2) 0.05(2) 0.03(2)

loop_
_atom_type_symbol
_atom_type_description
_atom_type_scat_dispersion_real
_atom_type_scat_dispersion_imag
_atom_type_scat_source
O O 0.0106 0.0060 'International Tables Vol C Tables 4.2.6.8 and 6.1.1.4'
P P 0.1023 0.0942 'International Tables Vol C Tables 4.2.6.8 and 6.1.1.4'
K K 0.2009 0.2494 'International Tables Vol C Tables 4.2.6.8 and 6.1.1.4'
Y Y -2.7962 3.5667 'International Tables Vol C Tables 4.2.6.8 and 6.1.1.4'
W W -0.8490 6.8722 'International Tables Vol C Tables 4.2.6.8 and 6.1.1.4'
H H 0.0000 0.0000 'International Tables Vol C Tables 4.2.6.8 and 6.1.1.4'

loop_
_geom_angle_atom_site_label_1
_geom_angle_atom_site_label_2
_geom_angle_atom_site_label_3
_geom_angle
_geom_angle_site_symmetry_1
_geom_angle_site_symmetry_3
O1A W1 O10B 99.2(9) . .
O1A W1 O1D 102.8(9) . .
O10B W1 O1D 90.4(8) . .
O1A W1 O1C 99.0(9) . .
O10B W1 O1C 92.2(8) . .
O1D W1 O1C 157.3(8) . .
O1A W1 O1B 96.5(10) . .
O10B W1 O1B 164.1(9) . .
O1D W1 O1B 83.5(8) . .
O1C W1 O1B 88.0(9) . .
O1A W1 O2P1 172.7(8) . .
O10B W1 O2P1 84.3(7) . .
O1D W1 O2P1 83.4(6) . .
O1C W1 O2P1 74.4(7) . .
O1B W1 O2P1 80.4(8) . .
O1A W1 K4 74.0(8) . 4_556
O10B W1 K4 148.1(6) . 4_556
O1D W1 K4 121.5(6) . 4_556
O1C W1 K4 59.3(7) . 4_556
O1B W1 K4 41.0(7) . 4_556
O2P1 W1 K4 99.7(5) . 4_556
O2A W2 O1B 99.5(10) . .
O2A W2 O2D 101.7(9) . .
O1B W2 O2D 87.4(9) . .
O2A W2 O1C 101.3(10) . 2_656
O1B W2 O1C 90.4(9) . 2_656
O2D W2 O1C 156.9(8) . 2_656
O2A W2 O2B 97.4(9) . .
O1B W2 O2B 162.9(9) . .
O2D W2 O2B 86.2(8) . .
O1C W2 O2B 89.3(8) 2_656 .
O2A W2 O2P1 174.5(8) . 2_656
O1B W2 O2P1 81.3(8) . 2_656
O2D W2 O2P1 83.7(7) . 2_656
O1C W2 O2P1 73.2(7) 2_656 2_656
O2B W2 O2P1 82.2(7) . 2_656
O2A W2 K4 72.0(8) . 4_556
O1B W2 K4 50.7(7) . 4_556
O2D W2 K4 133.7(6) . 4_556
O1C W2 K4 56.7(7) 2_656 4_556
O2B W2 K4 139.6(6) . 4_556
O2P1 W2 K4 104.8(5) 2_656 4_556
O2A W2 K5 56.2(11) . 4_556
O1B W2 K5 53.6(9) . 4_556
O2D W2 K5 123.4(8) . 4_556
O1C W2 K5 71.9(9) 2_656 4_556
O2B W2 K5 141.6(8) . 4_556
O2P1 W2 K5 121.2(9) 2_656 4_556
K4 W2 K5 18.0(8) 4_556 4_556
O3A W3 O2B 99.8(9) . .
O3A W3 O3D 101.9(9) . .
O2B W3 O3D 90.0(8) . .
O3A W3 O3C 98.3(9) . .
O2B W3 O3C 93.3(8) . .
O3D W3 O3C 158.7(8) . .
O3A W3 O3B 93.9(9) . .
O2B W3 O3B 165.6(8) . .
O3D W3 O3B 83.1(8) . .
O3C W3 O3B 88.8(8) . .
O3A W3 O2P2 169.7(8) . .
O2B W3 O2P2 86.2(8) . .
O3D W3 O2P2 86.3(7) . .
O3C W3 O2P2 72.9(7) . .
O3B W3 O2P2 80.8(7) . .
O3A W3 K2 26.5(7) . 8_455
O2B W3 K2 105.5(6) . 8_455
O3D W3 K2 76.0(6) . 8_455
O3C W3 K2 123.0(6) . 8_455
O3B W3 K2 85.1(6) . 8_455
O2P2 W3 K2 158.6(5) . 8_455
O4A W4 O4D 101.8(9) . .
O4A W4 O3B 98.8(10) . .
O4D W4 O3B 86.4(8) . .
O4A W4 O4C 99.2(9) . .
O4D W4 O4C 158.6(8) . .
O3B W4 O4C 94.4(8) . .
O4A W4 O4B 95.1(10) . .
O4D W4 O4B 87.1(8) . .
O3B W4 O4B 165.6(8) . .
O4C W4 O4B 87.0(8) . .
O4A W4 O3P2 173.7(9) . .
O4D W4 O3P2 84.3(7) . .
O3B W4 O3P2 83.1(8) . .
O4C W4 O3P2 74.6(7) . .
O4B W4 O3P2 83.5(7) . .
O5A W5 O5D 102.2(9) . .
O5A W5 O4B 98.4(9) . .
O5D W5 O4B 91.5(8) . .
O5A W5 O5C 99.1(8) . .
O5D W5 O5C 158.2(8) . .
O4B W5 O5C 89.9(8) . .
O5A W5 O5B 96.9(9) . .
O5D W5 O5B 84.2(8) . .
O4B W5 O5B 164.7(8) . .
O5C W5 O5B 88.7(8) . .
O5A W5 O2P3 171.4(8) . .
O5D W5 O2P3 85.6(7) . .
O4B W5 O2P3 84.8(7) . .
O5C W5 O2P3 72.8(7) . .
O5B W5 O2P3 80.3(7) . .
O5A W5 K4 49.0(7) . .
O5D W5 K4 150.6(6) . .
O4B W5 K4 88.1(6) . .
O5C W5 K4 51.2(6) . .
O5B W5 K4 102.8(6) . .
O2P3 W5 K4 123.5(5) . .
O5A W5 K5 66.9(11) . .
O5D W5 K5 163.6(8) . .
O4B W5 K5 78.6(9) . .
O5C W5 K5 36.5(9) . .
O5B W5 K5 108.6(8) . .
O2P3 W5 K5 106.2(9) . .
K4 W5 K5 18.7(9) . .
O6A W6 O5B 101.7(9) . .
O6A W6 O6C 99.9(9) . .
O5B W6 O6C 94.3(8) . .
O6A W6 O6D 101.4(9) . .
O5B W6 O6D 87.3(8) . .
O6C W6 O6D 157.8(7) . .
O6A W6 O6B 94.0(9) . .
O5B W6 O6B 163.5(8) . .
O6C W6 O6B 87.8(7) . .
O6D W6 O6B 84.8(7) . .
O6A W6 O3P3 172.9(8) . .
O5B W6 O3P3 82.1(7) . .
O6C W6 O3P3 73.6(6) . .
O6D W6 O3P3 84.7(6) . .
O6B W6 O3P3 82.8(6) . .
O7A W7 O6B 99.6(8) . 2_656
O7A W7 O7D 100.1(8) . .
O6B W7 O7D 88.7(8) 2_656 .
O7A W7 O6C 99.6(8) . .
O6B W7 O6C 93.7(7) 2_656 .
O7D W7 O6C 159.5(8) . .
O7A W7 O7B 94.0(8) . .
O6B W7 O7B 164.9(8) 2_656 .
O7D W7 O7B 82.4(8) . .
O6C W7 O7B 90.5(7) . .
O7A W7 O3P3 171.4(8) . .
O6B W7 O3P3 87.2(7) 2_656 .
O7D W7 O3P3 85.2(7) . .
O6C W7 O3P3 74.5(6) . .
O7B W7 O3P3 79.9(7) . .
O7A W7 K1 43.9(7) . .
O6B W7 K1 142.7(5) 2_656 .
O7D W7 K1 91.1(6) . .
O6C W7 K1 99.1(5) . .
O7B W7 K1 50.1(5) . .
O3P3 W7 K1 129.9(4) . .
O7A W7 K3 40.2(7) . 3_545
O6B W7 K3 61.3(6) 2_656 3_545
O7D W7 K3 87.2(6) . 3_545
O6C W7 K3 111.8(6) . 3_545
O7B W7 K3 130.0(6) . 3_545
O3P3 W7 K3 147.8(5) . 3_545
K1 W7 K3 81.5(3) . 3_545
O8A W8 O7B 98.5(8) . .
O8A W8 O5C 98.8(8) . .
O7B W8 O5C 94.9(8) . .
O8A W8 O8D 102.5(8) . .
O7B W8 O8D 87.1(8) . .
O5C W8 O8D 158.2(7) . .
O8A W8 O8B 95.1(9) . .
O7B W8 O8B 166.0(8) . .
O5C W8 O8B 86.6(8) . .
O8D W8 O8B 86.5(8) . .
O8A W8 O2P3 172.0(8) . .
O7B W8 O2P3 83.4(7) . .
O5C W8 O2P3 73.3(7) . .
O8D W8 O2P3 85.4(7) . .
O8B W8 O2P3 83.7(7) . .
O8A W8 K1 47.5(6) . .
O7B W8 K1 51.0(6) . .
O5C W8 K1 103.0(5) . .
O8D W8 K1 95.1(5) . .
O8B W8 K1 142.1(6) . .
O2P3 W8 K1 134.2(5) . .
O8A W8 K5 64.9(9) . .
O7B W8 K5 113.2(9) . .
O5C W8 K5 37.1(9) . .
O8D W8 K5 156.8(9) . .
O8B W8 K5 75.9(9) . .
O2P3 W8 K5 107.2(8) . .
K1 W8 K5 89.8(6) . .
O9A W9 O9D 102.1(8) . .
O9A W9 O8B 98.8(9) . .
O9D W9 O8B 92.6(8) . .
O9A W9 O4C 99.1(9) . .
O9D W9 O4C 158.1(7) . .
O8B W9 O4C 89.5(8) . .
O9A W9 O9B 93.3(9) . .
O9D W9 O9B 84.8(8) . .
O8B W9 O9B 167.9(8) . .
O4C W9 O9B 88.6(8) . .
O9A W9 O3P2 170.4(8) . .
O9D W9 O3P2 85.3(7) . .
O8B W9 O3P2 86.7(7) . .
O4C W9 O3P2 73.0(7) . .
O9B W9 O3P2 81.3(7) . .
O10A W10 O10D 101.1(8) . .
O10A W10 O9B 98.6(9) . .
O10D W10 O9B 87.5(8) . .
O10A W10 O3C 98.6(8) . .
O10D W10 O3C 160.2(8) . .
O9B W10 O3C 91.5(8) . .
O10A W10 O10B 96.2(9) . 2_656
O10D W10 O10B 88.4(8) . 2_656
O9B W10 O10B 165.1(8) . 2_656
O3C W10 O10B 87.6(8) . 2_656
O10A W10 O2P2 173.0(8) . .
O10D W10 O2P2 85.5(7) . .
O9B W10 O2P2 83.8(7) . .
O3C W10 O2P2 74.7(7) . .
O10B W10 O2P2 81.6(7) 2_656 .
O11A W11 O1D 98.9(8) . .
O11A W11 O11E 99.2(9) . .
O1D W11 O11E 161.9(8) . .
O11A W11 O2D 97.8(8) . .
O1D W11 O2D 87.3(7) . .
O11E W11 O2D 90.2(8) . .
O11A W11 O15E 99.5(8) . 2_656
O1D W11 O15E 88.4(8) . 2_656
O11E W11 O15E 88.6(8) . 2_656
O2D W11 O15E 162.6(8) . 2_656
O11A W11 O1P1 179.4(8) . .
O1D W11 O1P1 81.6(7) . .
O11E W11 O1P1 80.2(7) . .
O2D W11 O1P1 82.5(7) . .
O15E W11 O1P1 80.2(7) 2_656 .
O12A W12 O12E 98.2(9) . .
O12A W12 O3D 99.7(8) . .
O12E W12 O3D 162.1(8) . .
O12A W12 O11E 97.2(9) . .
O12E W12 O11E 86.6(8) . .
O3D W12 O11E 90.1(8) . .
O12A W12 O4D 96.7(8) . .
O12E W12 O4D 92.0(8) . .
O3D W12 O4D 87.1(8) . .
O11E W12 O4D 166.1(8) . .
O12A W12 O1P2 176.5(8) . .
O12E W12 O1P2 78.4(7) . .
O3D W12 O1P2 83.8(7) . .
O11E W12 O1P2 82.8(7) . .
O4D W12 O1P2 83.4(7) . .
O12A W12 Y1 130.0(6) . .
O12E W12 Y1 47.4(6) . .
O3D W12 Y1 117.7(6) . .
O11E W12 Y1 54.0(6) . .
O4D W12 Y1 116.0(5) . .
O1P2 W12 Y1 47.4(5) . .
O13A W13 O6D 98.3(8) . .
O13A W13 O13E 99.4(8) . 2_656
O6D W13 O13E 91.5(8) . 2_656
O13A W13 O5D 97.9(8) . .
O6D W13 O5D 87.6(8) . .
O13E W13 O5D 162.6(8) 2_656 .
O13A W13 O12E 100.1(8) . .
O6D W13 O12E 161.6(8) . .
O13E W13 O12E 85.0(8) 2_656 .
O5D W13 O12E 90.3(8) . .
O13A W13 O1P3 177.2(8) . .
O6D W13 O1P3 84.3(7) . .
O13E W13 O1P3 79.5(7) 2_656 .
O5D W13 O1P3 83.2(7) . .
O12E W13 O1P3 77.3(7) . .
O13A W13 Y1 130.9(6) . .
O6D W13 Y1 116.2(5) . .
O13E W13 Y1 49.2(5) 2_656 .
O5D W13 Y1 116.3(5) . .
O12E W13 Y1 49.3(6) . .
O1P3 W13 Y1 46.5(4) . .
O14A W14 O8D 99.2(9) . .
O14A W14 O7D 99.9(9) . .
O8D W14 O7D 89.5(8) . .
O14A W14 O13E 98.6(9) . .
O8D W14 O13E 162.0(7) . .
O7D W14 O13E 90.7(8) . .
O14A W14 O14E 97.0(9) . .
O8D W14 O14E 90.9(8) . .
O7D W14 O14E 162.8(8) . .
O13E W14 O14E 83.6(8) . .
O14A W14 O4P3 175.5(8) . .
O8D W14 O4P3 83.8(7) . .
O7D W14 O4P3 83.5(7) . .
O13E W14 O4P3 78.3(7) . .
O14E W14 O4P3 79.4(7) . .
O14A W14 Y1 128.9(7) . 2_656
O8D W14 Y1 116.1(5) . 2_656
O7D W14 Y1 115.4(6) . 2_656
O13E W14 Y1 48.3(5) . 2_656
O14E W14 Y1 49.7(6) . 2_656
O4P3 W14 Y1 46.6(4) . 2_656
O14A W14 K1 38.0(7) . 5_657
O8D W14 K1 114.8(5) . 5_657
O7D W14 K1 131.3(6) . 5_657
O13E W14 K1 78.1(6) . 5_657
O14E W14 K1 63.3(6) . 5_657
O4P3 W14 K1 137.6(4) . 5_657
Y1 W14 K1 91.94(12) 2_656 5_657
O15A W15 O15E 98.2(9) . .
O15A W15 O14E 98.2(10) . .
O15E W15 O14E 88.7(8) . .
O15A W15 O9D 96.7(9) . .
O15E W15 O9D 164.9(8) . .
O14E W15 O9D 91.5(8) . .
O15A W15 O10D 98.5(9) . .
O15E W15 O10D 89.7(8) . .
O14E W15 O10D 163.3(8) . .
O9D W15 O10D 85.8(7) . .
O15A W15 O4P2 177.9(9) . .
O15E W15 O4P2 82.0(7) . .
O14E W15 O4P2 79.7(8) . .
O9D W15 O4P2 83.2(7) . .
O10D W15 O4P2 83.6(7) . .
O15A W15 Y1 131.1(7) . 2_656
O15E W15 Y1 54.7(6) . 2_656
O14E W15 Y1 48.6(6) . 2_656
O9D W15 Y1 115.5(5) . 2_656
O10D W15 Y1 118.5(5) . 2_656
O4P2 W15 Y1 47.4(5) . 2_656
O1Y Y1 O1Y 1.9(12) 2_656 .
O1Y Y1 O1P3 80.1(15) 2_656 .
O1Y Y1 O1P3 79.2(9) . .
O1Y Y1 O4P3 81.0(15) 2_656 2_656
O1Y Y1 O4P3 79.2(9) . 2_656
O1P3 Y1 O4P3 72.0(6) . 2_656
O1Y Y1 O1P2 76.9(15) 2_656 .
O1Y Y1 O1P2 78.2(9) . .
O1P3 Y1 O1P2 70.5(6) . .
O4P3 Y1 O1P2 139.0(6) 2_656 .
O1Y Y1 O4P2 77.9(15) 2_656 2_656
O1Y Y1 O4P2 77.7(9) . 2_656
O1P3 Y1 O4P2 139.5(6) . 2_656
O4P3 Y1 O4P2 71.2(6) 2_656 2_656
O1P2 Y1 O4P2 134.8(6) . 2_656
O1Y Y1 O12E 127.4(15) 2_656 .
O1Y Y1 O12E 127.8(10) . .
O1P3 Y1 O12E 60.7(6) . .
O4P3 Y1 O12E 114.3(6) 2_656 .
O1P2 Y1 O12E 58.5(6) . .
O4P2 Y1 O12E 154.1(6) 2_656 .
O1Y Y1 O13E 131.9(15) 2_656 2_656
O1Y Y1 O13E 130.2(9) . 2_656
O1P3 Y1 O13E 61.7(6) . 2_656
O4P3 Y1 O13E 60.9(6) 2_656 2_656
O1P2 Y1 O13E 112.6(6) . 2_656
O4P2 Y1 O13E 112.2(6) 2_656 2_656
O12E Y1 O13E 57.6(6) . 2_656
O1Y Y1 O1P1 73.8(15) 2_656 .
O1Y Y1 O1P1 75.5(9) . .
O1P3 Y1 O1P1 135.3(6) . .
O4P3 Y1 O1P1 136.0(6) 2_656 .
O1P2 Y1 O1P1 68.7(5) . .
O4P2 Y1 O1P1 68.6(5) 2_656 .
O12E Y1 O1P1 109.7(6) . .
O13E Y1 O1P1 154.3(6) 2_656 .
O1Y Y1 O14E 129.1(16) 2_656 2_656
O1Y Y1 O14E 128.0(10) . 2_656
O1P3 Y1 O14E 114.8(6) . 2_656
O4P3 Y1 O14E 61.3(6) 2_656 2_656
O1P2 Y1 O14E 153.4(6) . 2_656
O4P2 Y1 O14E 59.1(6) 2_656 2_656
O12E Y1 O14E 100.0(6) . 2_656
O13E Y1 O14E 56.8(6) 2_656 2_656
O1P1 Y1 O14E 109.9(6) . 2_656
O1Y Y1 O11E 123.3(15) 2_656 .
O1Y Y1 O11E 125.1(9) . .
O1P3 Y1 O11E 112.2(6) . .
O4P3 Y1 O11E 155.5(6) 2_656 .
O1P2 Y1 O11E 58.9(5) . .
O4P2 Y1 O11E 108.3(6) 2_656 .
O12E Y1 O11E 55.5(6) . .
O13E Y1 O11E 98.9(6) 2_656 .
O1P1 Y1 O11E 58.8(5) . .
O14E Y1 O11E 96.8(6) 2_656 .
O1Y Y1 O15E 123.1(15) 2_656 2_656
O1Y Y1 O15E 124.1(9) . 2_656
O1P3 Y1 O15E 156.6(6) . 2_656
O4P3 Y1 O15E 111.9(6) 2_656 2_656
O1P2 Y1 O15E 109.1(5) . 2_656
O4P2 Y1 O15E 57.7(5) 2_656 2_656
O12E Y1 O15E 98.4(6) . 2_656
O13E Y1 O15E 99.1(5) 2_656 2_656
O1P1 Y1 O15E 58.7(5) . 2_656
O14E Y1 O15E 55.0(6) 2_656 2_656
O11E Y1 O15E 54.6(5) . 2_656
O1P1 P1 O1P1 109.0(14) . 2_656
O1P1 P1 O2P1 110.3(9) . 2_656
O1P1 P1 O2P1 110.2(9) 2_656 2_656
O1P1 P1 O2P1 110.2(9) . .
O1P1 P1 O2P1 110.3(9) 2_656 .
O2P1 P1 O2P1 106.9(13) 2_656 .
O4P2 P2 O3P2 111.6(10) . .
O4P2 P2 O1P2 112.3(10) . .
O3P2 P2 O1P2 108.6(10) . .
O4P2 P2 O2P2 107.6(10) . .
O3P2 P2 O2P2 105.6(10) . .
O1P2 P2 O2P2 110.9(10) . .
O4P3 P3 O1P3 109.4(10) . .
O4P3 P3 O3P3 109.0(10) . .
O1P3 P3 O3P3 111.4(9) . .
O4P3 P3 O2P3 110.5(10) . .
O1P3 P3 O2P3 110.3(10) . .
O3P3 P3 O2P3 106.2(10) . .
O14W K1 O15W 75.8(8) 5_657 .
O14W K1 O7A 90.0(7) 5_657 .
O15W K1 O7A 162.6(8) . .
O14W K1 O14A 139.9(7) 5_657 5_657
O15W K1 O14A 107.4(8) . 5_657
O7A K1 O14A 89.9(6) . 5_657
O14W K1 O2A 83.1(7) 5_657 4_546
O15W K1 O2A 68.0(7) . 4_546
O7A K1 O2A 100.8(6) . 4_546
O14A K1 O2A 136.0(6) 5_657 4_546
O14W K1 O8A 147.0(7) 5_657 .
O15W K1 O8A 79.8(7) . .
O7A K1 O8A 109.0(6) . .
O14A K1 O8A 68.9(6) 5_657 .
O2A K1 O8A 67.3(6) 4_546 .
O14W K1 O7B 128.0(7) 5_657 .
O15W K1 O7B 126.6(7) . .
O7A K1 O7B 55.6(5) . .
O14A K1 O7B 83.2(6) 5_657 .
O2A K1 O7B 69.1(6) 4_546 .
O8A K1 O7B 55.0(5) . .
O14W K1 O15A 60.9(6) 5_657 5_657
O15W K1 O15A 115.5(7) . 5_657
O7A K1 O15A 63.7(6) . 5_657
O14A K1 O15A 83.4(6) 5_657 5_657
O2A K1 O15A 139.4(6) 4_546 5_657
O8A K1 O15A 151.7(6) . 5_657
O7B K1 O15A 117.6(6) . 5_657
O14W K1 W8 146.9(5) 5_657 .
O15W K1 W8 102.5(6) . .
O7A K1 W8 83.9(4) . .
O14A K1 W8 72.8(4) 5_657 .
O2A K1 W8 66.3(4) 4_546 .
O8A K1 W8 25.6(4) . .
O7B K1 W8 29.5(4) . .
O15A K1 W8 139.8(4) 5_657 .
O14W K1 W7 108.6(5) 5_657 .
O15W K1 W7 154.2(6) . .
O7A K1 W7 24.7(4) . .
O14A K1 W7 85.9(4) 5_657 .
O2A K1 W7 86.9(5) 4_546 .
O8A K1 W7 84.8(4) . .
O7B K1 W7 31.0(4) . .
O15A K1 W7 87.4(4) 5_657 .
W8 K1 W7 59.45(10) . .
O14W K1 W14 120.0(5) 5_657 5_657
O15W K1 W14 96.3(6) . 5_657
O7A K1 W14 99.5(4) . 5_657
O14A K1 W14 21.6(4) 5_657 5_657
O2A K1 W14 149.1(5) 4_546 5_657
O8A K1 W14 84.2(4) . 5_657
O7B K1 W14 104.6(4) . 5_657
O15A K1 W14 71.0(4) 5_657 5_657
W8 K1 W14 93.15(14) . 5_657
W7 K1 W14 102.65(14) . 5_657
O14W K1 K2 48.0(6) 5_657 5_657
O15W K1 K2 123.6(7) . 5_657
O7A K1 K2 44.2(5) . 5_657
O14A K1 K2 112.5(5) 5_657 5_657
O2A K1 K2 104.3(5) 4_546 5_657
O8A K1 K2 151.7(5) . 5_657
O7B K1 K2 96.7(5) . 5_657
O15A K1 K2 37.6(4) 5_657 5_657
W8 K1 K2 126.2(3) . 5_657
W7 K1 K2 67.4(3) . 5_657
W14 K1 K2 106.5(2) 5_657 5_657
O3A K2 O15A 131.3(9) 8_556 .
O3A K2 O1W 79.8(10) 8_556 8_556
O15A K2 O1W 148.9(11) . 8_556
O3A K2 O8W 145.0(12) 8_556 .
O15A K2 O8W 82.8(12) . .
O1W K2 O8W 66.5(13) 8_556 .
O3A K2 K3 118.5(9) 8_556 7_557
O15A K2 K3 71.9(7) . 7_557
O1W K2 K3 94.3(10) 8_556 7_557
O8W K2 K3 57.8(11) . 7_557
O3A K2 O7A 71.9(7) 8_556 5_657
O15A K2 O7A 73.3(7) . 5_657
O1W K2 O7A 126.0(11) 8_556 5_657
O8W K2 O7A 120.6(12) . 5_657
K3 K2 O7A 63.2(7) 7_557 5_657
O3A K2 O5W 123.0(12) 8_556 8_556
O15A K2 O5W 71.0(11) . 8_556
O1W K2 O5W 93.2(12) 8_556 8_556
O8W K2 O5W 70.2(13) . 8_556
K3 K2 O5W 118.4(11) 7_557 8_556
O7A K2 O5W 140.8(10) 5_657 8_556
O3A K2 O14W 76.7(8) 8_556 .
O15A K2 O14W 66.3(7) . .
O1W K2 O14W 133.4(11) 8_556 .
O8W K2 O14W 134.0(12) . .
K3 K2 O14W 132.3(8) 7_557 .
O7A K2 O14W 83.3(7) 5_657 .
O5W K2 O14W 68.0(10) 8_556 .
O3A K2 O3W 58.7(9) 8_556 7_557
O15A K2 O3W 135.6(11) . 7_557
O1W K2 O3W 54.5(11) 8_556 7_557
O8W K2 O3W 92.5(13) . 7_557
K3 K2 O3W 68.5(9) 7_557 7_557
O7A K2 O3W 71.5(9) 5_657 7_557
O5W K2 O3W 147.6(12) 8_556 7_557
O14W K2 O3W 133.4(9) . 7_557
O3A K2 W3 17.8(5) 8_556 8_556
O15A K2 W3 129.8(7) . 8_556
O1W K2 W3 79.5(9) 8_556 8_556
O8W K2 W3 145.0(11) . 8_556
K3 K2 W3 136.3(7) 7_557 8_556
O7A K2 W3 85.6(5) 5_657 8_556
O5W K2 W3 105.2(10) 8_556 8_556
O14W K2 W3 66.3(5) . 8_556
O3W K2 W3 73.1(8) 7_557 8_556
O3A K2 K1 79.0(6) 8_556 5_657
O15A K2 K1 52.4(6) . 5_657
O1W K2 K1 158.6(9) 8_556 5_657
O8W K2 K1 133.8(11) . 5_657
K3 K2 K1 93.6(5) 7_557 5_657
O7A K2 K1 43.1(4) 5_657 5_657
O5W K2 K1 100.5(9) 8_556 5_657
O14W K2 K1 42.2(5) . 5_657
O3W K2 K1 110.9(8) 7_557 5_657
W3 K2 K1 81.1(3) 8_556 5_657
O8W K3 O6W 138.0(14) 7_557 3_455
O8W K3 K2 61.0(12) 7_557 7_557
O6W K3 K2 117.2(10) 3_455 7_557
O8W K3 O6A 123.5(13) 7_557 4_556
O6W K3 O6A 93.1(10) 3_455 4_556
K2 K3 O6A 124.3(10) 7_557 4_556
O8W K3 O7A 120.2(13) 7_557 3_455
O6W K3 O7A 69.6(9) 3_455 3_455
K2 K3 O7A 59.6(6) 7_557 3_455
O6A K3 O7A 95.4(8) 4_556 3_455
O8W K3 O10A 65.3(11) 7_557 .
O6W K3 O10A 128.4(11) 3_455 .
K2 K3 O10A 113.8(8) 7_557 .
O6A K3 O10A 63.2(6) 4_556 .
O7A K3 O10A 150.2(9) 3_455 .
O8W K3 O15A 73.7(12) 7_557 7_557
O6W K3 O15A 76.7(9) 3_455 7_557
K2 K3 O15A 49.8(6) 7_557 7_557
O6A K3 O15A 158.9(9) 4_556 7_557
O7A K3 O15A 63.8(7) 3_455 7_557
O10A K3 O15A 137.3(8) . 7_557
O8W K3 W7 137.7(13) 7_557 3_455
O6W K3 W7 66.2(8) 3_455 3_455
K2 K3 W7 77.2(6) 7_557 3_455
O6A K3 W7 74.5(6) 4_556 3_455
O7A K3 W7 21.6(4) 3_455 3_455
O10A K3 W7 134.8(7) . 3_455
O15A K3 W7 84.5(6) 7_557 3_455
K5 K4 K4 143(2) . 2_556
K5 K4 K5 137(3) . 2_556
K4 K4 K5 16.3(9) 2_556 2_556
K5 K4 O1B 100(2) . 4_546
K4 K4 O1B 103.2(6) 2_556 4_546
K5 K4 O1B 117.6(12) 2_556 4_546
K5 K4 O5A 113(2) . .
K4 K4 O5A 76.8(12) 2_556 .
K5 K4 O5A 63.2(9) 2_556 .
O1B K4 O5A 122.8(8) 4_546 .
K5 K4 O5C 64(2) . .
K4 K4 O5C 132.1(13) 2_556 .
K5 K4 O5C 116.8(10) 2_556 .
O1B K4 O5C 108.6(7) 4_546 .
O5A K4 O5C 56.0(6) . .
K5 K4 O1C 125.7(19) . 3_445
K4 K4 O1C 91.2(10) 2_556 3_445
K5 K4 O1C 93.5(11) 2_556 3_445
O1B K4 O1C 55.5(7) 4_546 3_445
O5A K4 O1C 67.3(6) . 3_445
O5C K4 O1C 78.8(6) . 3_445
K5 K4 O5A 76.0(18) . 2_556
K4 K4 O5A 72.3(10) 2_556 2_556
K5 K4 O5A 78.9(10) 2_556 2_556
O1B K4 O5A 98.9(7) 4_546 2_556
O5A K4 O5A 132.6(8) . 2_556
O5C K4 O5A 133.9(8) . 2_556
O1C K4 O5A 146.3(8) 3_445 2_556
K5 K4 O7W 36(2) . .
K4 K4 O7W 146.2(14) 2_556 .
K5 K4 O7W 157.6(12) 2_556 .
O1B K4 O7W 64.0(9) 4_546 .
O5A K4 O7W 136.9(10) . .
O5C K4 O7W 81.1(9) . .
O1C K4 O7W 103.8(9) 3_445 .
O5A K4 O7W 78.8(9) 2_556 .
K5 K4 O1C 117(2) . 4_546
K4 K4 O1C 61.2(7) 2_556 4_546
K5 K4 O1C 77.5(9) 2_556 4_546
O1B K4 O1C 50.5(6) 4_546 4_546
O5A K4 O1C 129.1(8) . 4_546
O5C K4 O1C 158.9(7) . 4_546
O1C K4 O1C 85.2(8) 3_445 4_546
O5A K4 O1C 61.2(6) 2_556 4_546
O7W K4 O1C 89.6(8) . 4_546
K5 K4 W2 100.5(19) . 4_546
K4 K4 W2 114.2(5) 2_556 4_546
K5 K4 W2 121.9(11) 2_556 4_546
O1B K4 W2 31.7(5) 4_546 4_546
O5A K4 W2 95.1(5) . 4_546
O5C K4 W2 80.4(5) . 4_546
O1C K4 W2 32.2(4) 3_445 4_546
O5A K4 W2 130.1(6) 2_556 4_546
O7W K4 W2 72.2(7) . 4_546
O1C K4 W2 78.7(5) 4_546 4_546
K5 K4 W5 89(2) . .
K4 K4 W5 101.8(11) 2_556 .
K5 K4 W5 86.8(9) 2_556 .
O1B K4 W5 123.4(6) 4_546 .
O5A K4 W5 26.0(4) . .
O5C K4 W5 30.4(4) . .
O1C K4 W5 74.1(5) 3_445 .
O5A K4 W5 137.0(6) 2_556 .
O7W K4 W5 111.4(8) . .
O1C K4 W5 153.2(7) 4_546 .
W2 K4 W5 91.7(3) 4_546 .
K4 K5 O7W 125(3) . .
K4 K5 O4W 132(3) . 2_556
O7W K5 O4W 99(2) . 2_556
K4 K5 O5C 91(2) . .
O7W K5 O5C 108(2) . .
O4W K5 O5C 95(2) 2_556 .
K4 K5 K4 20.6(13) . 2_556
O7W K5 K4 133(2) . 2_556
O4W K5 K4 113.0(19) 2_556 2_556
O5C K5 K4 103.0(16) . 2_556
K4 K5 O5A 80(2) . 2_556
O7W K5 O5A 96.1(16) . 2_556
O4W K5 O5A 75.6(15) 2_556 2_556
O5C K5 O5A 155.6(18) . 2_556
K4 K5 O5A 62.3(11) 2_556 2_556
K4 K5 O1B 58(2) . 4_546
O7W K5 O1B 67.6(15) . 4_546
O4W K5 O1B 159(2) 2_556 4_546
O5C K5 O1B 104.0(13) . 4_546
K4 K5 O1B 71.5(14) 2_556 4_546
O5A K5 O1B 90.1(15) 2_556 4_546
K4 K5 O2A 83.1(19) . 4_546
O7W K5 O2A 64.2(13) . 4_546
O4W K5 O2A 140(2) 2_556 4_546
O5C K5 O2A 61.2(9) . 4_546
K4 K5 O2A 103.5(15) 2_556 4_546
O5A K5 O2A 138.3(18) 2_556 4_546
O1B K5 O2A 49.0(8) 4_546 4_546
K4 K5 K5 29.3(19) . 2_556
O7W K5 K5 146(2) . 2_556
O4W K5 K5 102.4(17) 2_556 2_556
O5C K5 K5 96.7(17) . 2_556
K4 K5 K5 13.3(9) 2_556 2_556
O5A K5 K5 64.5(14) 2_556 2_556
O1B K5 K5 84.2(10) 4_546 2_556
O2A K5 K5 111.0(13) 4_546 2_556
K4 K5 W8 116(2) . .
O7W K5 W8 86.1(17) . .
O4W K5 W8 83.9(18) 2_556 .
O5C K5 W8 25.9(7) . .
K4 K5 W8 128.9(14) 2_556 .
O5A K5 W8 159.5(17) 2_556 .
O1B K5 W8 109.5(10) 4_546 .
O2A K5 W8 60.5(7) 4_546 .
K5 K5 W8 122.0(15) 2_556 .
K4 K5 W5 72.6(19) . .
O7W K5 W5 132.7(18) . .
O4W K5 W5 94.1(17) 2_556 .
O5C K5 W5 25.6(6) . .
K4 K5 W5 79.8(11) 2_556 .
O5A K5 W5 131.2(15) 2_556 .
O1B K5 W5 106.7(12) 4_546 .
O2A K5 W5 77.1(8) 4_546 .
K5 K5 W5 71.9(12) 2_556 .
W8 K5 W5 50.1(5) . .
K4 K5 W2 61.4(17) . 4_546
O7W K5 W2 73.3(14) . 4_546
O4W K5 W2 165(2) 2_556 4_546
O5C K5 W2 76.3(9) . 4_546
K4 K5 W2 81.0(12) 2_556 4_546
O5A K5 W2 117.2(16) 2_556 4_546
O1B K5 W2 27.9(5) 4_546 4_546
O2A K5 W2 24.8(5) 4_546 4_546
K5 K5 W2 90.7(9) 2_556 4_546
W8 K5 W2 83.0(7) . 4_546
W5 K5 W2 83.0(7) . 4_546
O1Y O1Y Y1 176(3) 2_656 2_656
O1Y O1Y Y1 2.5(16) 2_656 .
Y1 O1Y Y1 174(2) 2_656 .
O1Y O1Y O1P1 106.2(8) 2_656 2_656
Y1 O1Y O1P1 77.7(15) 2_656 2_656
Y1 O1Y O1P1 108.5(13) . 2_656
O1Y O1Y O1P3 107(2) 2_656 2_656
Y1 O1Y O1P3 70.8(14) 2_656 2_656
Y1 O1Y O1P3 104.6(12) . 2_656
O1P1 O1Y O1P3 132.0(14) 2_656 2_656
O1Y O1Y O1P2 109(4) 2_656 2_656
Y1 O1Y O1P2 74.4(15) 2_656 2_656
Y1 O1Y O1P2 108.2(13) . 2_656
O1P1 O1Y O1P2 68.9(10) 2_656 2_656
O1P3 O1Y O1P2 68.4(10) 2_656 2_656
O1Y O1Y O4P2 106(4) 2_656 .
Y1 O1Y O4P2 73.6(15) 2_656 .
Y1 O1Y O4P2 107.6(13) . .
O1P1 O1Y O4P2 68.5(9) 2_656 .
O1P3 O1Y O4P2 131.0(13) 2_656 .
O1P2 O1Y O4P2 130.9(13) 2_656 .
O1Y O1Y O4P3 105(3) 2_656 .
Y1 O1Y O4P3 70.4(14) 2_656 .
Y1 O1Y O4P3 104.1(12) . .
O1P1 O1Y O4P3 132.0(13) 2_656 .
O1P3 O1Y O4P3 68.4(9) 2_656 .
O1P2 O1Y O4P3 130.9(13) 2_656 .
O4P2 O1Y O4P3 68.6(9) . .
P1 O1P1 W11 128.1(10) . .
P1 O1P1 Y1 137.8(10) . .
W11 O1P1 Y1 94.1(6) . .
P1 O2P1 W1 128.6(9) . .
P1 O2P1 W2 126.2(9) . 2_656
W1 O2P1 W2 91.4(6) . 2_656
P2 O1P2 W12 130.5(10) . .
P2 O1P2 Y1 134.9(10) . .
W12 O1P2 Y1 94.6(6) . .
P2 O2P2 W10 127.8(10) . .
P2 O2P2 W3 125.2(10) . .
W10 O2P2 W3 94.3(7) . .
P2 O3P2 W4 127.6(10) . .
P2 O3P2 W9 126.5(10) . .
W4 O3P2 W9 92.9(6) . .
P2 O4P2 W15 130.4(10) . .
P2 O4P2 Y1 135.3(10) . 2_656
W15 O4P2 Y1 94.1(6) . 2_656
P2 O4P2 O1Y 107.0(11) . .
W15 O4P2 O1Y 122.6(10) . .
Y1 O4P2 O1Y 28.5(7) 2_656 .
P3 O1P3 W13 128.3(10) . .
P3 O1P3 Y1 138.7(10) . .
W13 O1P3 Y1 93.0(6) . .
P3 O2P3 W8 125.5(10) . .
P3 O2P3 W5 127.0(10) . .
W8 O2P3 W5 93.9(7) . .
P3 O3P3 W7 129.9(9) . .
P3 O3P3 W6 125.1(9) . .
W7 O3P3 W6 92.2(6) . .
P3 O4P3 W14 129.3(10) . .
P3 O4P3 Y1 137.2(10) . 2_656
W14 O4P3 Y1 93.5(6) . 2_656
P3 O4P3 O1Y 108.6(11) . .
W14 O4P3 O1Y 122.1(10) . .
Y1 O4P3 O1Y 28.7(7) 2_656 .
W2 O1B W1 151.1(13) . .
W2 O1B K4 97.6(9) . 4_556
W1 O1B K4 111.2(10) . 4_556
W2 O1B K5 98.5(11) . 4_556
W1 O1B K5 108.9(11) . 4_556
K4 O1B K5 22.4(10) 4_556 4_556
W2 O1C W1 120.8(11) 2_656 .
W2 O1C K4 91.1(8) 2_656 3
W1 O1C K4 119.0(9) . 3
W2 O1C K4 110.9(9) 2_656 4_556
W1 O1C K4 91.9(8) . 4_556
K4 O1C K4 27.6(7) 3 4_556
W11 O1D W1 153.7(10) . .
W2 O2A K1 137.6(11) . 4_556
W2 O2A K5 98.9(13) . 4_556
K1 O2A K5 119.9(12) 4_556 4_556
W3 O2B W2 162.2(12) . .
W2 O2D W11 149.7(10) . .
W3 O3A K2 135.7(12) . 8_455
W4 O3B W3 151.6(12) . .
W10 O3C W3 117.9(9) . .
W12 O3D W3 152.0(10) . .
W5 O4B W4 159.3(11) . .
W4 O4C W9 119.5(9) . .
W4 O4D W12 149.0(10) . .
W5 O5A K4 105.0(9) . .
W5 O5A K5 148.3(13) . 2_556
K4 O5A K5 54.4(12) . 2_556
W5 O5A K4 134.0(10) . 2_556
K4 O5A K4 30.8(7) . 2_556
K5 O5A K4 24.4(11) 2_556 2_556
W6 O5B W5 151.5(11) . .
W8 O5C W5 120.0(9) . .
W8 O5C K5 117.0(14) . .
W5 O5C K5 117.9(13) . .
W8 O5C K4 140.7(9) . .
W5 O5C K4 98.4(7) . .
K5 O5C K4 25.2(12) . .
W5 O5D W13 151.6(10) . .
W6 O6A K3 122.6(10) . 4_546
W7 O6B W6 163.7(10) 2_656 .
W6 O6C W7 119.7(9) . .
W13 O6D W6 148.5(10) . .
W7 O7A K1 111.4(9) . .
W7 O7A K2 146.6(10) . 5_657
K1 O7A K2 92.7(7) . 5_657
W7 O7A K3 118.2(9) . 3_545
K1 O7A K3 124.4(8) . 3_545
K2 O7A K3 57.2(6) 5_657 3_545
W8 O7B W7 152.8(11) . .
W8 O7B K1 99.5(7) . .
W7 O7B K1 98.9(7) . .
W14 O7D W7 150.3(11) . .
W8 O8A K1 106.9(8) . .
W9 O8B W8 157.4(11) . .
W14 O8D W8 146.3(10) . .
W10 O9B W9 148.1(11) . .
W9 O9D W15 152.2(10) . .
W10 O10A K3 134.0(10) . .
W1 O10B W10 160.9(11) . 2_656
W10 O10D W15 149.7(10) . .
W11 O11E W12 159.0(11) . .
W11 O11E Y1 98.5(7) . .
W12 O11E Y1 93.8(7) . .
W12 O12E W13 156.5(11) . .
W12 O12E Y1 101.3(8) . .
W13 O12E Y1 97.7(8) . .
W13 O13E W14 156.7(10) 2_656 .
W13 O13E Y1 98.5(7) 2_656 2_656
W14 O13E Y1 99.2(7) . 2_656
W14 O14A K1 120.4(10) . 5_657
W15 O14E W14 156.0(12) . .
W15 O14E Y1 100.3(8) . 2_656
W14 O14E Y1 97.5(8) . 2_656
W15 O15A K2 154.2(12) . .
W15 O15A K3 121.6(11) . 7_557
K2 O15A K3 58.3(7) . 7_557
W15 O15A K1 112.8(9) . 5_657
K2 O15A K1 90.0(7) . 5_657
K3 O15A K1 106.5(7) 7_557 5_657
W15 O15E W11 162.9(11) . 2_656
W15 O15E Y1 94.0(7) . 2_656
W11 O15E Y1 96.7(7) 2_656 2_656
K5 O7W K4 18.8(14) . .
K3 O8W K2 61.2(12) 7_557 .
K1 O14W K2 89.8(7) 5_657 .

loop_
_geom_bond_atom_site_label_1
_geom_bond_atom_site_label_2
_geom_bond_distance
_geom_bond_site_symmetry_2
W1 O1A 1.71(2) .
W1 O10B 1.877(19) .
W1 O1D 1.911(17) .
W1 O1C 1.91(2) .
W1 O1B 1.98(2) .
W1 O2P1 2.296(16) .
W1 K4 3.969(15) 4_556
W2 O2A 1.70(2) .
W2 O1B 1.90(2) .
W2 O2D 1.899(18) .
W2 O1C 1.91(2) 2_656
W2 O2B 1.93(2) .
W2 O2P1 2.347(16) 2_656
W2 K4 3.580(13) 4_556
W2 K5 4.01(4) 4_556
W3 O3A 1.72(2) .
W3 O2B 1.88(2) .
W3 O3D 1.907(18) .
W3 O3C 1.936(18) .
W3 O3B 1.96(2) .
W3 O2P2 2.300(18) .
W3 K2 3.934(14) 8_455
W4 O4A 1.70(2) .
W4 O4D 1.885(17) .
W4 O3B 1.90(2) .
W4 O4C 1.904(18) .
W4 O4B 1.937(19) .
W4 O3P2 2.264(17) .
W5 O5A 1.71(2) .
W5 O5D 1.882(18) .
W5 O4B 1.903(19) .
W5 O5C 1.924(17) .
W5 O5B 1.968(19) .
W5 O2P3 2.287(18) .
W5 K4 3.762(15) .
W5 K5 3.94(4) .
W6 O6A 1.73(2) .
W6 O5B 1.887(19) .
W6 O6C 1.897(17) .
W6 O6D 1.921(17) .
W6 O6B 1.970(18) .
W6 O3P3 2.330(16) .
W7 O7A 1.711(19) .
W7 O6B 1.868(18) 2_656
W7 O7D 1.921(19) .
W7 O6C 1.932(17) .
W7 O7B 1.989(18) .
W7 O3P3 2.265(16) .
W7 K1 3.817(6) .
W7 K3 4.10(2) 3_545
W8 O8A 1.697(19) .
W8 O7B 1.877(18) .
W8 O5C 1.922(18) .
W8 O8D 1.929(17) .
W8 O8B 1.97(2) .
W8 O2P3 2.270(18) .
W8 K1 3.761(6) .
W8 K5 3.92(5) .
W9 O9A 1.707(19) .
W9 O9D 1.882(17) .
W9 O8B 1.89(2) .
W9 O4C 1.933(18) .
W9 O9B 2.000(19) .
W9 O3P2 2.310(17) .
W10 O10A 1.742(19) .
W10 O10D 1.855(18) .
W10 O9B 1.900(19) .
W10 O3C 1.935(18) .
W10 O10B 1.952(19) 2_656
W10 O2P2 2.224(18) .
W11 O11A 1.703(19) .
W11 O1D 1.881(17) .
W11 O11E 1.893(19) .
W11 O2D 1.901(18) .
W11 O15E 1.921(18) 2_656
W11 O1P1 2.331(17) .
W12 O12A 1.740(19) .
W12 O12E 1.886(19) .
W12 O3D 1.894(18) .
W12 O11E 1.904(19) .
W12 O4D 1.908(17) .
W12 O1P2 2.202(17) .
W12 Y1 3.564(5) .
W13 O13A 1.720(19) .
W13 O6D 1.879(17) .
W13 O13E 1.891(18) 2_656
W13 O5D 1.918(18) .
W13 O12E 1.926(19) .
W13 O1P3 2.276(17) .
W13 Y1 3.499(5) .
W14 O14A 1.72(2) .
W14 O8D 1.890(17) .
W14 O7D 1.902(19) .
W14 O13E 1.921(18) .
W14 O14E 1.93(2) .
W14 O4P3 2.277(17) .
W14 Y1 3.538(5) 2_656
W14 K1 4.021(7) 5_657
W15 O15A 1.73(2) .
W15 O15E 1.861(19) .
W15 O14E 1.88(2) .
W15 O9D 1.914(17) .
W15 O10D 1.939(18) .
W15 O4P2 2.229(17) .
W15 Y1 3.574(5) 2_656
Y1 O1Y 1.31(3) 2_656
Y1 O1Y 2.28(3) .
Y1 O1P3 2.542(18) .
Y1 O4P3 2.574(18) 2_656
Y1 O1P2 2.632(18) .
Y1 O4P2 2.637(18) 2_656
Y1 O12E 2.68(2) .
Y1 O13E 2.678(19) 2_656
Y1 O1P1 2.687(17) .
Y1 O14E 2.72(2) 2_656
Y1 O11E 2.89(2) .
Y1 O15E 2.924(19) 2_656
P1 O1P1 1.504(17) .
P1 O1P1 1.504(17) 2_656
P1 O2P1 1.521(17) 2_656
P1 O2P1 1.521(17) .
P2 O4P2 1.523(18) .
P2 O3P2 1.529(18) .
P2 O1P2 1.556(18) .
P2 O2P2 1.589(19) .
P3 O4P3 1.504(18) .
P3 O1P3 1.521(18) .
P3 O3P3 1.530(17) .
P3 O2P3 1.564(19) .
K1 O14W 2.79(3) 5_657
K1 O15W 2.82(3) .
K1 O7A 2.84(2) .
K1 O14A 2.87(2) 5_657
K1 O2A 2.89(2) 4_546
K1 O8A 2.90(2) .
K1 O7B 2.964(19) .
K1 O15A 3.29(2) 5_657
K1 W14 4.021(7) 5_657
K1 K2 4.156(14) 5_657
K2 O3A 2.51(3) 8_556
K2 O15A 2.54(3) .
K2 O1W 2.72(4) 8_556
K2 O8W 2.82(5) .
K2 K3 2.83(3) 7_557
K2 O7A 2.90(2) 5_657
K2 O5W 2.99(5) 8_556
K2 O14W 3.09(3) .
K2 O3W 3.41(4) 7_557
K2 W3 3.934(14) 8_556
K2 K1 4.156(14) 5_657
K3 O8W 2.73(5) 7_557
K3 O6W 2.78(4) 3_455
K3 K2 2.83(3) 7_557
K3 O6A 2.99(3) 4_556
K3 O7A 3.00(3) 3_455
K3 O10A 3.04(3) .
K3 O15A 3.16(3) 7_557
K3 W7 4.10(2) 3_455
K4 K5 1.26(6) .
K4 K4 1.58(4) 2_556
K4 K5 2.70(6) 2_556
K4 O1B 2.80(3) 4_546
K4 O5A 2.94(2) .
K4 O5C 2.96(2) .
K4 O1C 2.99(2) 3_445
K4 O5A 3.00(2) 2_556
K4 O7W 3.21(4) .
K4 O1C 3.41(3) 4_546
K4 W2 3.580(13) 4_546
K5 O7W 2.31(6) .
K5 O4W 2.48(7) 2_556
K5 O5C 2.66(4) .
K5 K4 2.70(6) 2_556
K5 O5A 2.96(4) 2_556
K5 O1B 3.26(5) 4_546
K5 O2A 3.37(4) 4_546
K5 K5 3.73(11) 2_556
K5 W2 4.01(4) 4_546
O1Y O1Y 0.97(6) 2_656
O1Y Y1 1.31(3) 2_656
O1Y O1P1 2.64(4) 2_656
O1Y O1P3 2.65(4) 2_656
O1Y O1P2 2.66(4) 2_656
O1Y O4P2 2.69(4) .
O1Y O4P3 2.70(4) .
O2P1 W2 2.347(16) 2_656
O4P2 Y1 2.637(18) 2_656
O4P3 Y1 2.574(18) 2_656
O1B K4 2.80(3) 4_556
O1B K5 3.26(5) 4_556
O1C W2 1.91(2) 2_656
O1C K4 2.99(2) 3
O1C K4 3.41(3) 4_556
O2A K1 2.89(2) 4_556
O2A K5 3.37(4) 4_556
O3A K2 2.51(2) 8_455
O5A K5 2.96(4) 2_556
O5A K4 3.00(2) 2_556
O6A K3 2.99(3) 4_546
O6B W7 1.868(18) 2_656
O7A K2 2.90(2) 5_657
O7A K3 3.00(3) 3_545
O10B W10 1.952(19) 2_656
O13E W13 1.891(18) 2_656
O13E Y1 2.678(19) 2_656
O14A K1 2.87(2) 5_657
O14E Y1 2.72(2) 2_656
O15A K3 3.16(3) 7_557
O15A K1 3.29(2) 5_657
O15E W11 1.921(18) 2_656
O15E Y1 2.924(19) 2_656
O1W K2 2.72(4) 8_455
O3W K2 3.41(4) 7_557
O4W K5 2.48(7) 2_556
O5W K2 2.99(5) 8_455
O6W K3 2.78(4) 3_545
O8W K3 2.73(5) 7_557
O9W O13W 1.61(9) 3
O13W O9W 1.61(9) 3_445
O14W K1 2.79(3) 5_657
